data_4313079
loop_
_publ_author_name
'Pablo Vitoria'
'I\~naki Muga'
'Juan M. Guti\'errez-Zorrilla'
'Antonio Luque'
'Pascual Rom\'an'
'Luis Lezama'
'F. Javier Z\'uniga'
'Javier I. Beitia'

_publ_section_title
;
 Water Displacement by Cyanogold Complexes in Binuclear Nickel(II)
 Compounds Based on Bridging Oxalate. Synthesis, Structural Diversity,
 Magnetic Properties, and DFT Calculations
;
_journal_name_full 'Inorganic Chemistry'
_journal_page_first 960
_journal_page_last 969
_journal_paper_doi 10.1021/ic0203217
_journal_volume 42
_journal_year 2003
_chemical_compound_source 'synthesis as described'
_chemical_formula_moiety 'Br2, C10 H30 Ni2 O6'
_chemical_formula_sum 'C10 H30 Br2 N6 Ni2 O6'
_chemical_formula_weight 607.64
_chemical_name_systematic
;
  ?
;
_space_group_IT_number 14
_symmetry_cell_setting monoclinic
_symmetry_Int_Tables_number 14
_symmetry_space_group_name_Hall '-P 2ybc'
_symmetry_space_group_name_H-M 'P 1 21/c 1'
_atom_sites_solution_hydrogens geom
_atom_sites_solution_primary direct
_atom_sites_solution_secondary difmap
_audit_conform_dict_location ftp://ftp.iucr.org/pub/cif_core.dic
_audit_conform_dict_name cif_core.dic
_audit_conform_dict_version 2.2
_audit_creation_date 2002-04-02T18:59:35-00:00
_audit_creation_method 'WinGX routine CIF_UPDATE'
_cell_angle_alpha 90
_cell_angle_beta 96.546(19)
_cell_angle_gamma 90
_cell_formula_units_Z 2
_cell_length_a 10.7178(16)
_cell_length_b 7.3028(15)
_cell_length_c 13.296(3)
_cell_measurement_reflns_used 25
_cell_measurement_temperature 293(2)
_cell_measurement_theta_max 15.1
_cell_measurement_theta_min 6.3
_cell_measurement_wavelength 0.71073
_cell_volume 1033.9(4)
_computing_cell_refinement 'CAD4 Express (Enraf Nonius, 1994)'
_computing_data_collection 'CAD4 Express (Enraf Nonius, 1994)'
_computing_data_reduction 'XCAD4 (Harms & Wocadlo, 1995)'
_computing_molecular_graphics 'Ortep-3 for Windows (Farrugia, 1997)'
_computing_publication_material 'WinGX publication routines (Farrugia, 1999)'
_computing_structure_refinement 'SHELXL-97 (Sheldrick, 1997)'
_diffrn_ambient_temperature 293(2)
_diffrn_detector 'scintillation LiI'
_diffrn_detector_dtime 1.195
_diffrn_measured_fraction_theta_full 0.992
_diffrn_measured_fraction_theta_max 0.992
_diffrn_measurement_device '\k-geometry diffractometer'
_diffrn_measurement_device_type 'Enraf Nonius TurboCAD4'
_diffrn_measurement_method 'non-profiled omega/2theta scans'
_diffrn_orient_matrix_type
;
   x-axis points to radiation source
   the matrix is specified in reciprocal space
;
_diffrn_orient_matrix_UB_11 -0.09323
_diffrn_orient_matrix_UB_12 -0.12899E-1
_diffrn_orient_matrix_UB_13 -0.15097E-1
_diffrn_orient_matrix_UB_21 0.4259E-2
_diffrn_orient_matrix_UB_22 -0.121981
_diffrn_orient_matrix_UB_23 0.34494E-1
_diffrn_orient_matrix_UB_31 -0.11334E-1
_diffrn_orient_matrix_UB_32 0.61152E-1
_diffrn_orient_matrix_UB_33 0.06577
_diffrn_radiation_monochromator graphite
_diffrn_radiation_probe x-ray
_diffrn_radiation_type MoK\a
_diffrn_radiation_wavelength 0.71073
_diffrn_reflns_av_R_equivalents 0
_diffrn_reflns_av_unetI/netI 0.1152
_diffrn_reflns_limit_h_max 14
_diffrn_reflns_limit_h_min -15
_diffrn_reflns_limit_k_max 10
_diffrn_reflns_limit_k_min 0
_diffrn_reflns_limit_l_max 18
_diffrn_reflns_limit_l_min 0
_diffrn_reflns_number 2988
_diffrn_reflns_theta_full 29.96
_diffrn_reflns_theta_max 29.96
_diffrn_reflns_theta_min 1.91
_diffrn_source 'Enraf Nonius FR590'
_diffrn_standards_decay_% 16
_diffrn_standards_interval_time 60
_diffrn_standards_number 2
_exptl_absorpt_coefficient_mu 5.723
_exptl_absorpt_correction_T_max 0.578
_exptl_absorpt_correction_T_min 0.215
_exptl_absorpt_correction_type refdelf
_exptl_absorpt_process_details
;
         Walker, N. & Stuart, D (1983) Acta. Cryst. A39, 158-166
;
_exptl_crystal_colour Violet
_exptl_crystal_density_diffrn 1.952
_exptl_crystal_density_method 'not measured'
_exptl_crystal_description prism
_exptl_crystal_F_000 612
_exptl_crystal_size_max 0.75
_exptl_crystal_size_mid 0.25
_exptl_crystal_size_min 0.1
_refine_diff_density_max 0.643
_refine_diff_density_min -0.766
_refine_diff_density_rms 0.167
_refine_ls_extinction_method none
_refine_ls_goodness_of_fit_ref 0.919
_refine_ls_hydrogen_treatment mixed
_refine_ls_matrix_type full
_refine_ls_number_parameters 124
_refine_ls_number_reflns 2988
_refine_ls_number_restraints 0
_refine_ls_restrained_S_all 0.919
_refine_ls_R_factor_all 0.15
_refine_ls_R_factor_gt 0.0507
_refine_ls_shift/su_max 0
_refine_ls_shift/su_mean 0
_refine_ls_structure_factor_coef Fsqd
_refine_ls_weighting_details 'calc w=1/[\s^2^(Fo^2^)+(0.0572P)^2^+0.0000P] where P=(Fo^2^+2Fc^2^)/3'
_refine_ls_weighting_scheme calc
_refine_ls_wR_factor_gt 0.1052
_refine_ls_wR_factor_ref 0.12
_reflns_number_gt 1642
_reflns_number_total 2988
_reflns_threshold_expression >2sigma(I)
_cod_data_source_file ic0203217_1.cif
_cod_data_source_block comp1
_cod_original_sg_symbol_H-M 'P 21/c'
_cod_database_code 4313079
_exptl_absorpt_factor_mur 1.145
_diffrn_standards_decay_corr_max 1.274
_diffrn_standards_decay_corr_min 1

loop_
_symmetry_equiv_pos_as_xyz
'x, y, z'
'-x, y+1/2, -z+1/2'
'-x, -y, -z'
'x, -y-1/2, z-1/2'

loop_
_atom_site_label
_atom_site_type_symbol
_atom_site_fract_x
_atom_site_fract_y
_atom_site_fract_z
_atom_site_U_iso_or_equiv
_atom_site_adp_type
_atom_site_occupancy
_atom_site_symmetry_multiplicity
_atom_site_calc_flag
_atom_site_refinement_flags
_atom_site_disorder_assembly
_atom_site_disorder_group
Ni Ni 0.62291(6) 0.23123(8) 0.38290(5) 0.02247(16) Uani 1 1 d . . .
O1 O 0.5595(3) -0.0406(5) 0.3849(2) 0.0256(8) Uani 1 1 d . . .
O2 O 0.5346(3) 0.2329(4) 0.5165(2) 0.0253(8) Uani 1 1 d . . .
O3 O 0.4541(4) 0.3163(6) 0.3042(3) 0.0348(9) Uani 1 1 d . . .
H3W1 H 0.379(7) 0.255(10) 0.308(5) 0.052 Uiso 1 1 d . . .
H3W2 H 0.437(7) 0.337(10) 0.244(5) 0.052 Uiso 1 1 d . . .
N7 N 0.6820(5) 0.4968(6) 0.4096(3) 0.0306(10) Uani 1 1 d . . .
H7A H 0.7118 0.5441 0.3545 0.037 Uiso 1 1 calc R . .
H7B H 0.6182 0.5673 0.4255 0.037 Uiso 1 1 calc R . .
N1 N 0.7056(4) 0.1769(6) 0.2523(3) 0.0285(10) Uani 1 1 d . . .
H1A H 0.6617 0.0892 0.2163 0.034 Uiso 1 1 calc R . .
H1B H 0.7039 0.2786 0.2139 0.034 Uiso 1 1 calc R . .
N4 N 0.7994(4) 0.1625(6) 0.4549(3) 0.0284(10) Uani 1 1 d . . .
H4 H 0.791 0.1019 0.5136 0.034 Uiso 1 1 calc R . .
C2 C 0.8367(6) 0.1162(9) 0.2775(4) 0.0379(14) Uani 1 1 d . . .
H2A H 0.893 0.2189 0.2722 0.046 Uiso 1 1 calc R . .
H2B H 0.8565 0.0228 0.2299 0.046 Uiso 1 1 calc R . .
C6 C 0.7824(6) 0.4869(9) 0.4954(4) 0.0396(14) Uani 1 1 d . . .
H6A H 0.7458 0.4654 0.5578 0.047 Uiso 1 1 calc R . .
H6B H 0.8277 0.602 0.5017 0.047 Uiso 1 1 calc R . .
C5 C 0.8701(6) 0.3353(9) 0.4776(5) 0.0444(15) Uani 1 1 d . . .
H5A H 0.9163 0.3663 0.4213 0.053 Uiso 1 1 calc R . .
H5B H 0.9302 0.3187 0.5372 0.053 Uiso 1 1 calc R . .
C1 C 0.5062(5) -0.0808(6) 0.4622(3) 0.0203(10) Uani 1 1 d . . .
C3 C 0.8556(5) 0.0397(8) 0.3844(4) 0.0350(13) Uani 1 1 d . . .
H3A H 0.817 -0.0803 0.3854 0.042 Uiso 1 1 calc R . .
H3B H 0.9447 0.0261 0.4058 0.042 Uiso 1 1 calc R . .
Br1 Br 0.80229(6) 0.89893(8) 0.67387(5) 0.03845(18) Uani 1 1 d . . .

loop_
_atom_site_aniso_label
_atom_site_aniso_U_11
_atom_site_aniso_U_22
_atom_site_aniso_U_33
_atom_site_aniso_U_23
_atom_site_aniso_U_13
_atom_site_aniso_U_12
Ni 0.0258(3) 0.0211(3) 0.0203(3) 0.0011(3) 0.0014(2) -0.0029(3)
O1 0.031(2) 0.0234(17) 0.0228(17) -0.0031(14) 0.0041(15) -0.0052(15)
O2 0.034(2) 0.0177(16) 0.0246(17) 0.0019(15) 0.0040(16) -0.0016(15)
O3 0.033(2) 0.040(2) 0.030(2) 0.0138(18) -0.0019(19) -0.0004(18)
N7 0.037(3) 0.028(2) 0.026(2) 0.0051(19) 0.002(2) -0.003(2)
N1 0.034(3) 0.028(2) 0.024(2) -0.0049(18) 0.004(2) -0.0065(19)
N4 0.024(2) 0.034(2) 0.025(2) 0.005(2) -0.0013(19) -0.002(2)
C2 0.040(3) 0.041(3) 0.034(3) 0.000(3) 0.006(3) 0.001(3)
C6 0.043(4) 0.041(3) 0.033(3) -0.008(3) 0.001(3) -0.012(3)
C5 0.036(3) 0.045(3) 0.049(4) -0.003(3) -0.006(3) -0.014(3)
C1 0.021(2) 0.020(2) 0.018(2) 0.0006(19) -0.0042(19) 0.0017(19)
C3 0.032(3) 0.034(3) 0.040(3) 0.010(3) 0.008(3) 0.003(2)
Br1 0.0390(3) 0.0347(3) 0.0428(3) -0.0017(3) 0.0099(3) -0.0006(3)

loop_
_atom_type_symbol
_atom_type_description
_atom_type_scat_dispersion_real
_atom_type_scat_dispersion_imag
_atom_type_scat_source
C C 0.0033 0.0016 'International Tables Vol C Tables 4.2.6.8 and 6.1.1.4'
H H 0 0 'International Tables Vol C Tables 4.2.6.8 and 6.1.1.4'
N N 0.0061 0.0033 'International Tables Vol C Tables 4.2.6.8 and 6.1.1.4'
Ni Ni 0.3393 1.1124 'International Tables Vol C Tables 4.2.6.8 and 6.1.1.4'
O O 0.0106 0.006 'International Tables Vol C Tables 4.2.6.8 and 6.1.1.4'
Br Br -0.2901 2.4595 'International Tables Vol C Tables 4.2.6.8 and 6.1.1.4'

loop_
_geom_angle_atom_site_label_1
_geom_angle_atom_site_label_2
_geom_angle_atom_site_label_3
_geom_angle
_geom_angle_site_symmetry_1
_geom_angle_site_symmetry_3
_geom_angle_publ_flag
N7 Ni N1 99.90(18) . . ?
N7 Ni O3 92.18(18) . . ?
N1 Ni O3 93.76(18) . . ?
N7 Ni N4 84.41(18) . . ?
N1 Ni N4 83.49(18) . . ?
O3 Ni N4 175.17(17) . . ?
N7 Ni O1 169.25(15) . . ?
N1 Ni O1 89.97(15) . . ?
O3 Ni O1 91.42(16) . . ?
N4 Ni O1 92.55(16) . . ?
N7 Ni O2 90.48(15) . . ?
N1 Ni O2 169.27(15) . . ?
O3 Ni O2 88.53(15) . . ?
N4 Ni O2 94.91(15) . . ?
O1 Ni O2 79.49(13) . . ?
C1 O1 Ni 114.0(3) . . ?
C1 O2 Ni 113.1(3) 3_656 . ?
Ni O3 H3W1 123(4) . . ?
Ni O3 H3W2 130(5) . . ?
H3W1 O3 H3W2 92(6) . . ?
C6 N7 Ni 105.6(3) . . ?
C6 N7 H7A 110.6 . . ?
Ni N7 H7A 110.6 . . ?
C6 N7 H7B 110.6 . . ?
Ni N7 H7B 110.6 . . ?
H7A N7 H7B 108.7 . . ?
C2 N1 Ni 110.7(3) . . ?
C2 N1 H1A 109.5 . . ?
Ni N1 H1A 109.5 . . ?
C2 N1 H1B 109.5 . . ?
Ni N1 H1B 109.5 . . ?
H1A N1 H1B 108.1 . . ?
C3 N4 C5 114.2(5) . . ?
C3 N4 Ni 105.6(3) . . ?
C5 N4 Ni 107.7(4) . . ?
C3 N4 H4 109.7 . . ?
C5 N4 H4 109.7 . . ?
Ni N4 H4 109.7 . . ?
N1 C2 C3 110.2(5) . . ?
N1 C2 H2A 109.6 . . ?
C3 C2 H2A 109.6 . . ?
N1 C2 H2B 109.6 . . ?
C3 C2 H2B 109.6 . . ?
H2A C2 H2B 108.1 . . ?
N7 C6 C5 109.3(5) . . ?
N7 C6 H6A 109.8 . . ?
C5 C6 H6A 109.8 . . ?
N7 C6 H6B 109.8 . . ?
C5 C6 H6B 109.8 . . ?
H6A C6 H6B 108.3 . . ?
N4 C5 C6 110.3(5) . . ?
N4 C5 H5A 109.6 . . ?
C6 C5 H5A 109.6 . . ?
N4 C5 H5B 109.6 . . ?
C6 C5 H5B 109.6 . . ?
H5A C5 H5B 108.1 . . ?
O2 C1 O1 126.7(4) 3_656 . ?
O2 C1 C1 118.1(5) 3_656 3_656 ?
O1 C1 C1 115.2(5) . 3_656 ?
N4 C3 C2 110.5(5) . . ?
N4 C3 H3A 109.5 . . ?
C2 C3 H3A 109.5 . . ?
N4 C3 H3B 109.5 . . ?
C2 C3 H3B 109.5 . . ?
H3A C3 H3B 108.1 . . ?

loop_
_geom_bond_atom_site_label_1
_geom_bond_atom_site_label_2
_geom_bond_distance
_geom_bond_site_symmetry_2
_geom_bond_publ_flag
Ni N7 2.059(4) . ?
Ni N1 2.076(4) . ?
Ni O3 2.080(4) . ?
Ni N4 2.082(5) . ?
Ni O1 2.099(3) . ?
Ni O2 2.106(3) . ?
O1 C1 1.266(5) . ?
O2 C1 1.238(5) 3_656 ?
O3 H3W1 0.93(7) . ?
O3 H3W2 0.81(7) . ?
N7 C6 1.478(7) . ?
N7 H7A 0.9 . ?
N7 H7B 0.9 . ?
N1 C2 1.476(7) . ?
N1 H1A 0.9 . ?
N1 H1B 0.9 . ?
N4 C3 1.475(7) . ?
N4 C5 1.485(7) . ?
N4 H4 0.91 . ?
C2 C3 1.518(7) . ?
C2 H2A 0.97 . ?
C2 H2B 0.97 . ?
C6 C5 1.490(9) . ?
C6 H6A 0.97 . ?
C6 H6B 0.97 . ?
C5 H5A 0.97 . ?
C5 H5B 0.97 . ?
C1 O2 1.238(5) 3_656 ?
C1 C1 1.566(9) 3_656 ?
C3 H3A 0.97 . ?
C3 H3B 0.97 . ?

loop_
_geom_hbond_atom_site_label_D
_geom_hbond_atom_site_label_H
_geom_hbond_atom_site_label_A
_geom_hbond_distance_DH
_geom_hbond_distance_HA
_geom_hbond_distance_DA
_geom_hbond_angle_DHA
_geom_hbond_site_symmetry_A
O3 H3W1 Br1 0.93(7) 2.28(8) 3.208(4) 177(6) 3_666
O3 H3W2 O1 0.81(7) 1.94(7) 2.710(5) 159(7) 2_655
N7 H7A Br1 0.9 2.72 3.603(4) 166.2 4_575
N7 H7B O2 0.9 2.39 3.282(6) 173.4 3_666
N4 H4 Br1 0.91 2.59 3.487(4) 169.9 1_545
N1 H1B Br1 0.9 2.66 3.464(4) 149.5 4_575
N1 H1A O3 0.9 2.35 3.183(6) 154.6 2_645

loop_
_geom_torsion_atom_site_label_1
_geom_torsion_atom_site_label_2
_geom_torsion_atom_site_label_3
_geom_torsion_atom_site_label_4
_geom_torsion
_geom_torsion_site_symmetry_1
_geom_torsion_site_symmetry_2
_geom_torsion_site_symmetry_3
_geom_torsion_site_symmetry_4
_geom_torsion_publ_flag
N7 Ni O1 C1 18.2(11) . . . . ?
N1 Ni O1 C1 175.0(4) . . . . ?
O3 Ni O1 C1 -91.3(4) . . . . ?
N4 Ni O1 C1 91.5(4) . . . . ?
O2 Ni O1 C1 -3.0(3) . . . . ?
N7 Ni O2 C1 -172.6(4) . . . 3_656 ?
N1 Ni O2 C1 -7.3(11) . . . 3_656 ?
O3 Ni O2 C1 95.2(4) . . . 3_656 ?
N4 Ni O2 C1 -88.2(4) . . . 3_656 ?
O1 Ni O2 C1 3.5(3) . . . 3_656 ?
N1 Ni N7 C6 -105.1(3) . . . . ?
O3 Ni N7 C6 160.7(3) . . . . ?
N4 Ni N7 C6 -22.8(3) . . . . ?
O1 Ni N7 C6 51.2(11) . . . . ?
O2 Ni N7 C6 72.1(3) . . . . ?
N7 Ni N1 C2 84.8(4) . . . . ?
O3 Ni N1 C2 177.7(4) . . . . ?
N4 Ni N1 C2 1.7(4) . . . . ?
O1 Ni N1 C2 -90.9(4) . . . . ?
O2 Ni N1 C2 -80.3(10) . . . . ?
N7 Ni N4 C3 -126.4(3) . . . . ?
N1 Ni N4 C3 -25.8(3) . . . . ?
O3 Ni N4 C3 -81(2) . . . . ?
O1 Ni N4 C3 63.9(3) . . . . ?
O2 Ni N4 C3 143.6(3) . . . . ?
N7 Ni N4 C5 -4.0(4) . . . . ?
N1 Ni N4 C5 96.7(4) . . . . ?
O3 Ni N4 C5 41(2) . . . . ?
O1 Ni N4 C5 -173.6(4) . . . . ?
O2 Ni N4 C5 -94.0(4) . . . . ?
Ni N1 C2 C3 22.6(6) . . . . ?
Ni N7 C6 C5 46.1(5) . . . . ?
C3 N4 C5 C6 147.5(5) . . . . ?
Ni N4 C5 C6 30.6(6) . . . . ?
N7 C6 C5 N4 -52.4(7) . . . . ?
Ni O1 C1 O2 -176.8(4) . . . 3_656 ?
Ni O1 C1 C1 2.2(6) . . . 3_656 ?
C5 N4 C3 C2 -72.5(6) . . . . ?
Ni N4 C3 C2 45.6(5) . . . . ?
N1 C2 C3 N4 -46.4(6) . . . . ?
